data_4336250
loop_
_publ_author_name
'Christopher R. Turlington'
'Daniel P. Harrison'
'Peter S. White'
'Maurice Brookhart'
'Joseph L. Templeton'

_publ_contact_author_name
;
;
_publ_section_title
;
 Probing the Oxidation Chemistry of Half-Sandwich Iridium Complexes with
 Oxygen Atom Transfer Reagents
;
_journal_name_full 'Inorganic Chemistry'
_journal_page_first 11351
_journal_page_last 11360
_journal_paper_doi 10.1021/ic4016405
_journal_volume 52
_journal_year 2013
_chemical_absolute_configuration unk
_chemical_formula_moiety 'C42 H46 Ag Ir2 N2, C F3 O3 S'
_chemical_formula_sum 'C43 H46 Ag F3 Ir2 N2 O3 S'
_chemical_formula_weight 1220.22
_space_group_crystal_system monoclinic
_space_group_IT_number 4
_space_group_name_Hall 'P 2yb'
_space_group_name_H-M_alt 'P 1 21 1'
_symmetry_space_group_name_Hall 'P 2yb'
_symmetry_space_group_name_H-M 'P 1 21 1'
_atom_sites_solution_primary iterative
_audit_creation_date 2013-06-25
_audit_creation_method
;
  Olex2 1.2
  (compiled Apr 23 2013 17:54:37, GUI svn.r4466)
;
_cell_angle_alpha 90
_cell_angle_beta 101.345(1)
_cell_angle_gamma 90
_cell_formula_units_Z 2
_cell_length_a 8.5002(2)
_cell_length_b 24.2243(5)
_cell_length_c 12.2503(2)
_cell_measurement_reflns_used 9936
_cell_measurement_temperature 100
_cell_measurement_theta_max 69.45
_cell_measurement_theta_min 3.65
_cell_volume 2473.19(9)
_computing_data_reduction 'SAINT v7.68A (Bruker, 2009)'
_computing_molecular_graphics
;
O. V. Dolomanov, L. J. Bourhis, R. J. Gildea, J. A. K. Howard and H. Puschmann,
OLEX2: a complete structure solution, refinement and analysis program.
J. Appl. Cryst. (2009). 42, 339-341.
;
_computing_publication_material
;
O. V. Dolomanov, L. J. Bourhis, R. J. Gildea, J. A. K. Howard and H. Puschmann,
OLEX2: a complete structure solution, refinement and analysis program.
J. Appl. Cryst. (2009). 42, 339-341.
;
_computing_structure_refinement
;
olex2.refine (L.J. Bourhis, O.V. Dolomanov, R.J. Gildea, J.A.K. Howard,
H. Puschmann, in preparation, 2011)
;
_computing_structure_solution
;
olex2.solve (L.J. Bourhis, O.V. Dolomanov, R.J. Gildea, J.A.K. Howard,
H. Puschmann, in preparation, 2011)
;
_diffrn_ambient_temperature 100.0
_diffrn_measured_fraction_theta_full 0.973
_diffrn_measured_fraction_theta_max 0.973
_diffrn_measurement_device_type 'Bruker APEX-II CCD'
_diffrn_measurement_method '\f and \w scans'
_diffrn_radiation_monochromator graphite
_diffrn_radiation_type CuK\a
_diffrn_radiation_wavelength 1.54184
_diffrn_reflns_av_R_equivalents 0.0308
_diffrn_reflns_av_unetI/netI 0.0394
_diffrn_reflns_limit_h_max 8
_diffrn_reflns_limit_h_min -9
_diffrn_reflns_limit_k_max 29
_diffrn_reflns_limit_k_min -28
_diffrn_reflns_limit_l_max 14
_diffrn_reflns_limit_l_min -14
_diffrn_reflns_number 18010
_diffrn_reflns_theta_full 66.500000
_diffrn_reflns_theta_max 69.84
_diffrn_reflns_theta_min 3.65
_diffrn_standards_number 0
_exptl_absorpt_coefficient_mu 14.121
_exptl_absorpt_correction_T_max 0.4682
_exptl_absorpt_correction_T_min 0.2246
_exptl_absorpt_correction_type multi-scan
_exptl_absorpt_process_details
;
SADABS-2008/1 (Bruker,2008) was used for absorption correction.
R(int) was 0.1098 before and 0.0448 after correction.
The Ratio of minimum to maximum transmission is 0.4797.
The \l/2 correction factor is Not present.
;
_exptl_crystal_colour 'clear yellow'
_exptl_crystal_colour_lustre clear
_exptl_crystal_colour_primary yellow
_exptl_crystal_density_diffrn 1.6384
_exptl_crystal_description plate
_exptl_crystal_F_000 1172
_exptl_crystal_size_max 0.3
_exptl_crystal_size_mid 0.2
_exptl_crystal_size_min 0.05
_refine_diff_density_max 1.909893
_refine_diff_density_min -0.808455
_refine_diff_density_rms 0.147682
_refine_ls_abs_structure_details 'Flack, H. D. (1983). Acta Cryst. A39, 876-881.'
_refine_ls_abs_structure_Flack 0.46(2)
_refine_ls_d_res_high 0.821193
_refine_ls_d_res_low 12.112150
_refine_ls_goodness_of_fit_ref 1.043320
_refine_ls_hydrogen_treatment constr
_refine_ls_matrix_type full
_refine_ls_number_constraints 73
_refine_ls_number_parameters 510
_refine_ls_number_reflns 8193
_refine_ls_number_restraints 110
_refine_ls_restrained_S_all 1.036380
_refine_ls_R_factor_all 0.036109
_refine_ls_R_factor_gt 0.035448
_refine_ls_shift/su_max 0.0056
_refine_ls_shift/su_mean 0.0004
_refine_ls_structure_factor_coef Fsqd
_refine_ls_weighting_details 'w=1/[\s^2^(Fo^2^)+(0.0529P)^2^+7.1219P] where P=(Fo^2^+2Fc^2^)/3'
_refine_ls_weighting_scheme calc
_refine_ls_wR_factor_ref 0.094271
_reflns_Friedel_coverage 0.773
_reflns_limit_h_max 9
_reflns_limit_h_min -9
_reflns_limit_k_max 29
_reflns_limit_k_min -28
_reflns_limit_l_max 14
_reflns_limit_l_min -14
_reflns_number_gt 4679
_reflns_number_total 4801
_reflns_threshold_expression I>=2u(I)
_cod_data_source_file ic4016405_si_003.cif
_cod_data_source_block x1111013
_cod_database_code 4336250
_olex2_refinement_description
;
1. others
 Fixed Sof: O2(0.5) O4(0.5) O1(0.5) O6(0.5) O3(0.5) O5(0.5)
 Fixed X: H1(0.1153) H2(0.0528) H3(0.2492) H4(0.533) H7(0.7627) H8(1.0153)
 H9(1.0159) H10(0.7863) H17a(0.6577) H17b(0.7361) H17c(0.6577) H18a(0.257)
 H18b(0.4215) H18c(0.2563) H19a(-0.0113) H19b(0.029) H19c(-0.0099) H20a(0.2644)
 H20b(0.0964) H20c(0.2055) H21a(0.675) H21b(0.542) H21c(0.541) H22(0.8889)
 H23(0.9476) H24(0.7278) H25(0.4883) H28(0.2329) H29(-0.0011) H30(-0.0133)
 H31(0.2272) H38a(0.9821) H38b(1.0118) H38c(1.0226) H39a(0.9109) H39b(0.8412)
 H39c(0.7454) H40a(0.4526) H40b(0.3279) H40c(0.4539) H41a(0.2882) H41b(0.3822)
 H41c(0.342) H42a(0.6005) H42b(0.7865) H42c(0.7251)
 Fixed Y: H1(0.6911) H2(0.7767) H3(0.8408) H4(0.8149) H7(0.7859) H8(0.748)
 H9(0.6596) H10(0.6103) H17a(0.5693) H17b(0.5494) H17c(0.5052) H18a(0.6251)
 H18b(0.5957) H18c(0.5622) H19a(0.5932) H19b(0.6065) H19c(0.5445) H20a(0.5515)
 H20b(0.5485) H20c(0.4944) H21a(0.514) H21b(0.5173) H21c(0.467) H22(0.5891)
 H23(0.5021) H24(0.4432) H25(0.4617) H28(0.4946) H29(0.5322) H30(0.6218)
 H31(0.6744) H38a(0.6791) H38b(0.6832) H38c(0.7375) H39a(0.7672) H39b(0.712)
 H39c(0.769) H40a(0.758) H40b(0.7621) H40c(0.8109) H41a(0.7135) H41b(0.7265)
 H41c(0.7754) H42a(0.6773) H42b(0.6677) H42c(0.7273)
 Fixed Z: H1(-0.3392) H2(-0.4165) H3(-0.419) H4(-0.3437) H7(-0.2537) H8(-
 0.1627) H9(-0.0861) H10(-0.1041) H17a(-0.3906) H17b(-0.2673) H17c(-0.3591)
 H18a(-0.4948) H18b(-0.5065) H18c(-0.5348) H19a(-0.2858) H19b(-0.4053) H19c(-
 0.3739) H20a(-0.0319) H20b(-0.1178) H20c(-0.0918) H21a(-0.1045) H21b(-0.0289)
 H21c(-0.1139) H22(0.3495) H23(0.4315) H24(0.4407) H25(0.3467) H28(0.2643)
 H29(0.1682) H30(0.1055) H31(0.114) H38a(0.4209) H38b(0.2961) H38c(0.3717)
 H39a(0.1445) H39b(0.081) H39c(0.0558) H40a(0.0381) H40b(0.1201) H40c(0.1166)
 H41a(0.3074) H41b(0.4313) H41c(0.3424) H42a(0.5133) H42b(0.5123) H42c(0.5418)
;

loop_
_space_group_symop_id
_space_group_symop_operation_xyz
1 x,y,z
2 -x,y+1/2,-z

loop_
_atom_site_label
_atom_site_type_symbol
_atom_site_fract_x
_atom_site_fract_y
_atom_site_fract_z
_atom_site_U_iso_or_equiv
_atom_site_adp_type
_atom_site_occupancy
_atom_site_refinement_flags_posn
_atom_site_disorder_group
Ir1 Ir 0.41086(3) 0.626986(6) -0.21679(2) 0.02767(10) Uani 1.000000 . .
Ir2 Ir 0.59910(3) 0.655489(6) 0.22971(2) 0.02909(10) Uani 1.000000 . .
Ag1 Ag 0.50494(9) 0.641873(16) 0.00640(5) 0.04006(13) Uani 1.000000 . .
N1 N 0.3553(8) 0.7022(3) -0.2883(5) 0.0277(14) Uani 1.000000 . .
N2 N 0.6593(9) 0.5774(3) 0.3042(5) 0.0308(15) Uani 1.000000 . .
C1 C 0.1991(11) 0.7172(4) -0.3380(7) 0.035(2) Uani 1.000000 . .
H1 H 0.1153 0.6911 -0.3392 0.042(2) Uiso 1.000000 R .
C2 C 0.1613(14) 0.7681(4) -0.3852(8) 0.047(3) Uani 1.000000 . .
H2 H 0.0528 0.7767 -0.4165 0.057(3) Uiso 1.000000 R .
C3 C 0.2755(16) 0.8053(5) -0.3876(10) 0.060(3) Uani 1.000000 . .
H3 H 0.2492 0.8408 -0.4190 0.072(4) Uiso 1.000000 R .
C4 C 0.4472(13) 0.7903(4) -0.3398(8) 0.046(2) Uani 1.000000 . .
H4 H 0.5330 0.8149 -0.3437 0.055(3) Uiso 1.000000 R .
C5 C 0.4739(12) 0.7398(3) -0.2906(7) 0.032(2) Uani 1.000000 . .
C6 C 0.6335(11) 0.7202(4) -0.2310(6) 0.037(2) Uani 1.000000 . .
C7 C 0.7675(13) 0.7498(4) -0.2230(8) 0.044(3) Uani 1.000000 . .
H7 H 0.7627 0.7859 -0.2537 0.053(3) Uiso 1.000000 R .
C8 C 0.9187(13) 0.7276(5) -0.1682(8) 0.057(3) Uani 1.000000 . .
H8 H 1.0153 0.7480 -0.1627 0.068(4) Uiso 1.000000 R .
C9 C 0.9182(10) 0.6755(5) -0.1242(7) 0.046(3) Uani 1.000000 . .
H9 H 1.0159 0.6596 -0.0861 0.055(3) Uiso 1.000000 R .
C10 C 0.7807(10) 0.6465(4) -0.1342(6) 0.041(2) Uani 1.000000 . .
H10 H 0.7863 0.6103 -0.1041 0.050(3) Uiso 1.000000 R .
C11 C 0.6294(9) 0.6667(4) -0.1866(6) 0.034(2) Uani 1.000000 . .
C12 C 0.4865(11) 0.5496(4) -0.2965(9) 0.039(2) Uani 1.000000 . .
C13 C 0.3412(11) 0.5712(4) -0.3645(7) 0.036(2) Uani 1.000000 . .
C14 C 0.2196(11) 0.5699(5) -0.2978(7) 0.043(2) Uani 1.000000 . .
C15 C 0.2869(13) 0.5480(4) -0.1929(8) 0.044(2) Uani 1.000000 . .
C16 C 0.4602(12) 0.5379(4) -0.1883(8) 0.041(2) Uani 1.000000 . .
C17 C 0.6492(16) 0.5428(6) -0.3315(11) 0.068(4) Uani 1.000000 . .
H17a H 0.6577 0.5693 -0.3906 0.102(5) Uiso 1.000000 R .
H17b H 0.7361 0.5494 -0.2673 0.102(5) Uiso 1.000000 R .
H17c H 0.6577 0.5052 -0.3591 0.102(5) Uiso 1.000000 R .
C18 C 0.3167(13) 0.5902(5) -0.4861(7) 0.060(4) Uani 1.000000 . .
H18a H 0.2570 0.6251 -0.4948 0.090(6) Uiso 1.000000 R .
H18b H 0.4215 0.5957 -0.5065 0.090(6) Uiso 1.000000 R .
H18c H 0.2563 0.5622 -0.5348 0.090(6) Uiso 1.000000 R .
C19 C 0.0407(12) 0.5793(4) -0.3450(8) 0.047(2) Uani 1.000000 . .
H19a H -0.0113 0.5932 -0.2858 0.071(4) Uiso 1.000000 R .
H19b H 0.0290 0.6065 -0.4053 0.071(4) Uiso 1.000000 R .
H19c H -0.0099 0.5445 -0.3739 0.071(4) Uiso 1.000000 R .
C20 C 0.2068(17) 0.5346(5) -0.1009(9) 0.063(3) Uani 1.000000 . .
H20a H 0.2644 0.5515 -0.0319 0.094(5) Uiso 1.000000 R .
H20b H 0.0964 0.5485 -0.1178 0.094(5) Uiso 1.000000 R .
H20c H 0.2055 0.4944 -0.0918 0.094(5) Uiso 1.000000 R .
C21 C 0.563(2) 0.5065(6) -0.1019(12) 0.081(4) Uani 1.000000 . .
H21a H 0.675 0.5140 -0.1045 0.121(7) Uiso 1.000000 R .
H21b H 0.542 0.5173 -0.0289 0.121(7) Uiso 1.000000 R .
H21c H 0.541 0.4670 -0.1139 0.121(7) Uiso 1.000000 R .
C22 C 0.8044(13) 0.5635(4) 0.3500(6) 0.039(2) Uani 1.000000 . .
H22 H 0.8889 0.5891 0.3495 0.046(3) Uiso 1.000000 R .
C23 C 0.8405(14) 0.5125(4) 0.3998(8) 0.050(3) Uani 1.000000 . .
H23 H 0.9476 0.5021 0.4315 0.060(3) Uiso 1.000000 R .
C24 C 0.7098(15) 0.4770(5) 0.4008(9) 0.057(3) Uani 1.000000 . .
H24 H 0.7278 0.4432 0.4407 0.068(4) Uiso 1.000000 R .
C25 C 0.5708(14) 0.4885(5) 0.3509(9) 0.054(3) Uani 1.000000 . .
H25 H 0.4883 0.4617 0.3467 0.065(3) Uiso 1.000000 R .
C26 C 0.5334(13) 0.5416(5) 0.2997(7) 0.044(3) Uani 1.000000 . .
C27 C 0.3801(11) 0.5626(4) 0.2425(7) 0.035(2) Uani 1.000000 . .
C28 C 0.2320(13) 0.5305(5) 0.2330(7) 0.047(3) Uani 1.000000 . .
H28 H 0.2329 0.4946 0.2643 0.057(3) Uiso 1.000000 R .
C29 C 0.0946(12) 0.5535(5) 0.1788(8) 0.050(3) Uani 1.000000 . .
H29 H -0.0011 0.5322 0.1682 0.060(3) Uiso 1.000000 R .
C30 C 0.0875(12) 0.6062(5) 0.1383(7) 0.052(3) Uani 1.000000 . .
H30 H -0.0133 0.6218 0.1055 0.063(4) Uiso 1.000000 R .
C31 C 0.2314(9) 0.6383(4) 0.1449(6) 0.040(3) Uani 1.000000 . .
H31 H 0.2272 0.6744 0.1140 0.049(3) Uiso 1.000000 R .
C32 C 0.3795(9) 0.6151(4) 0.1987(6) 0.033(2) Uani 1.000000 . .
C33 C 0.7906(11) 0.7127(3) 0.3125(7) 0.0341(19) Uani 1.000000 . .
C34 C 0.7174(12) 0.7333(4) 0.2084(8) 0.042(2) Uani 1.000000 . .
C35 C 0.5629(13) 0.7411(4) 0.2055(8) 0.046(2) Uani 1.000000 . .
C36 C 0.5261(16) 0.7268(4) 0.3171(9) 0.048(3) Uani 1.000000 . .
C37 C 0.6693(11) 0.7092(4) 0.3779(6) 0.033(2) Uani 1.000000 . .
C38 C 0.9673(11) 0.7022(5) 0.3539(8) 0.047(2) Uani 1.000000 . .
H38a H 0.9821 0.6791 0.4209 0.071(4) Uiso 1.000000 R .
H38b H 1.0118 0.6832 0.2961 0.071(4) Uiso 1.000000 R .
H38c H 1.0226 0.7375 0.3717 0.071(4) Uiso 1.000000 R .
C39 C 0.8129(16) 0.7467(5) 0.1136(9) 0.062(4) Uani 1.000000 . .
H39a H 0.9109 0.7672 0.1445 0.093(6) Uiso 1.000000 R .
H39b H 0.8412 0.7120 0.0810 0.093(6) Uiso 1.000000 R .
H39c H 0.7454 0.7690 0.0558 0.093(6) Uiso 1.000000 R .
C40 C 0.4372(17) 0.7708(5) 0.1111(14) 0.076(4) Uani 1.000000 . .
H40a H 0.4526 0.7580 0.0381 0.114(7) Uiso 1.000000 R .
H40b H 0.3279 0.7621 0.1201 0.114(7) Uiso 1.000000 R .
H40c H 0.4539 0.8109 0.1166 0.114(7) Uiso 1.000000 R .
C41 C 0.3716(12) 0.7364(4) 0.3526(11) 0.052(3) Uani 1.000000 . .
H41a H 0.2882 0.7135 0.3074 0.078(4) Uiso 1.000000 R .
H41b H 0.3822 0.7265 0.4313 0.078(4) Uiso 1.000000 R .
H41c H 0.3420 0.7754 0.3424 0.078(4) Uiso 1.000000 R .
C42 C 0.6977(13) 0.6941(4) 0.4961(7) 0.044(2) Uani 1.000000 . .
H42a H 0.6005 0.6773 0.5133 0.066(4) Uiso 1.000000 R .
H42b H 0.7865 0.6677 0.5123 0.066(4) Uiso 1.000000 R .
H42c H 0.7251 0.7273 0.5418 0.066(4) Uiso 1.000000 R .
S1 S 0.2070(4) 0.38281(12) 0.4695(3) 0.0784(9) Uani 1.000000 . .
F1 F 0.5091(14) 0.3683(4) 0.5774(13) 0.176(6) Uani 1.000000 . .
F2 F 0.383(2) 0.4386(4) 0.6174(14) 0.207(6) Uani 1.000000 . .
F3 F 0.2975(16) 0.3679(4) 0.6797(9) 0.182(6) Uani 1.000000 . .
O2 O 0.0812(15) 0.36280(10) 0.5120(10) 0.146(6) Uani 0.500000 . 1
O4 O 0.0824(13) 0.41743(11) 0.4774(10) 0.121(5) Uani 0.500000 G 2
O1 O 0.1852(11) 0.43378(18) 0.4082(7) 0.104(5) Uani 0.500000 G 1
O6 O 0.2869(13) 0.3955(3) 0.3735(9) 0.066(3) Uani 0.500000 G 2
O3 O 0.2857(11) 0.3409(2) 0.4080(9) 0.118(5) Uani 0.500000 G 1
O5 O 0.1828(12) 0.32451(13) 0.4773(8) 0.099(5) Uani 0.500000 G 2
C43 C 0.366(2) 0.3929(7) 0.5897(13) 0.100(3) Uani 1.000000 . .

loop_
_atom_site_aniso_label
_atom_site_aniso_U_11
_atom_site_aniso_U_22
_atom_site_aniso_U_33
_atom_site_aniso_U_12
_atom_site_aniso_U_13
_atom_site_aniso_U_23
Ir1 0.02021(18) 0.0417(2) 0.02051(13) -0.00094(14) 0.00255(10) 0.00311(13)
Ir2 0.02091(18) 0.0453(2) 0.02045(14) -0.00066(14) 0.00250(10) 0.00176(13)
Ag1 0.0375(3) 0.0595(3) 0.0198(2) -0.0051(2) -0.00250(18) 0.0042(2)
N1 0.031(4) 0.034(4) 0.022(3) 0.007(3) 0.015(2) 0.002(3)
N2 0.031(4) 0.037(4) 0.019(3) -0.002(3) -0.007(2) 0.002(3)
C1 0.030(5) 0.048(6) 0.028(4) 0.006(4) 0.007(3) 0.004(3)
C2 0.047(6) 0.056(7) 0.040(5) 0.021(5) 0.013(4) 0.011(4)
C3 0.069(8) 0.042(6) 0.071(7) 0.022(6) 0.020(6) 0.018(5)
C4 0.055(7) 0.036(5) 0.043(5) -0.011(4) 0.003(4) 0.014(4)
C5 0.046(6) 0.023(4) 0.031(4) -0.004(4) 0.012(3) -0.001(3)
C6 0.038(5) 0.055(6) 0.023(4) -0.009(4) 0.019(3) -0.013(4)
C7 0.048(6) 0.054(6) 0.036(5) -0.009(5) 0.025(4) -0.014(4)
C8 0.031(6) 0.101(10) 0.044(5) -0.023(6) 0.019(4) -0.018(6)
C9 0.012(4) 0.088(8) 0.037(4) -0.006(4) 0.005(3) -0.009(5)
C10 0.028(4) 0.064(7) 0.030(4) -0.004(4) 0.001(3) 0.002(4)
C11 0.020(4) 0.059(6) 0.023(3) -0.001(4) 0.005(3) -0.008(3)
C12 0.019(4) 0.034(5) 0.065(6) 0.002(3) 0.008(4) -0.003(4)
C13 0.030(5) 0.049(6) 0.031(4) -0.012(4) 0.013(3) -0.013(4)
C14 0.026(5) 0.069(8) 0.034(4) -0.003(4) 0.010(3) -0.005(4)
C15 0.045(6) 0.047(6) 0.038(5) 0.001(4) 0.003(4) 0.002(4)
C16 0.036(5) 0.035(5) 0.045(5) -0.003(4) -0.009(4) 0.003(4)
C17 0.052(8) 0.085(10) 0.067(7) 0.002(7) 0.010(6) -0.011(7)
C18 0.041(6) 0.113(11) 0.029(4) -0.031(7) 0.012(4) 0.002(5)
C19 0.033(5) 0.065(7) 0.045(5) -0.010(5) 0.008(4) -0.014(5)
C20 0.079(9) 0.060(8) 0.051(6) -0.020(6) 0.017(6) 0.004(5)
C21 0.086(11) 0.074(10) 0.078(9) 0.014(8) 0.005(7) 0.030(8)
C22 0.047(6) 0.045(6) 0.022(4) 0.008(4) 0.003(3) 0.002(3)
C23 0.056(7) 0.049(6) 0.041(5) 0.008(5) 0.003(4) -0.003(4)
C24 0.064(8) 0.052(7) 0.055(6) -0.001(5) 0.011(5) 0.015(5)
C25 0.050(7) 0.051(7) 0.062(6) -0.003(5) 0.013(5) -0.011(5)
C26 0.037(6) 0.074(8) 0.021(4) -0.011(5) 0.009(3) -0.009(4)
C27 0.029(5) 0.054(6) 0.024(4) -0.010(4) 0.008(3) -0.007(4)
C28 0.044(6) 0.078(8) 0.022(4) -0.025(5) 0.012(4) -0.007(4)
C29 0.028(5) 0.086(9) 0.038(5) -0.020(5) 0.012(4) -0.021(5)
C30 0.039(6) 0.080(8) 0.035(4) 0.005(5) -0.002(4) -0.016(5)
C31 0.016(4) 0.067(8) 0.037(4) -0.002(4) 0.001(3) -0.010(4)
C32 0.017(4) 0.058(7) 0.023(3) -0.010(4) 0.002(3) -0.007(3)
C33 0.033(5) 0.029(5) 0.042(4) -0.015(4) 0.012(3) -0.011(3)
C34 0.038(6) 0.042(6) 0.050(5) -0.016(4) 0.019(4) 0.004(4)
C35 0.047(6) 0.049(6) 0.041(5) 0.010(5) 0.003(4) 0.015(4)
C36 0.068(8) 0.031(5) 0.051(6) 0.003(5) 0.022(5) -0.004(4)
C37 0.040(5) 0.042(5) 0.016(3) -0.005(4) 0.002(3) -0.008(3)
C38 0.028(5) 0.067(7) 0.047(5) -0.005(5) 0.009(4) -0.008(5)
C39 0.070(8) 0.080(9) 0.038(5) -0.038(7) 0.014(5) 0.011(5)
C40 0.053(8) 0.043(6) 0.125(12) 0.010(5) 0.000(7) 0.036(7)
C41 0.021(5) 0.046(6) 0.095(8) -0.001(4) 0.028(5) -0.012(5)
C42 0.059(6) 0.043(5) 0.033(4) -0.015(4) 0.018(4) -0.023(4)
S1 0.086(2) 0.085(3) 0.0606(16) -0.0249(18) 0.0033(13) 0.0160(16)
F1 0.100(7) 0.228(17) 0.190(13) 0.015(8) 0.005(6) -0.061(11)
F2 0.188(13) 0.144(8) 0.256(15) -0.024(8) -0.034(10) -0.140(9)
F3 0.222(12) 0.252(14) 0.078(5) 0.148(9) 0.043(7) 0.041(7)
O2 0.129(10) 0.173(12) 0.147(16) -0.074(9) 0.055(8) -0.016(9)
O4 0.135(10) 0.180(11) 0.047(9) 0.054(8) 0.019(6) 0.006(8)
O1 0.052(10) 0.123(9) 0.140(13) 0.037(7) 0.024(7) 0.053(8)
O6 0.067(8) 0.057(6) 0.076(7) -0.022(6) 0.015(5) -0.019(6)
O3 0.149(16) 0.089(8) 0.115(12) 0.001(8) 0.023(9) -0.006(7)
O5 0.098(12) 0.095(7) 0.090(12) -0.043(6) -0.017(7) 0.009(7)
C43 0.123(7) 0.056(5) 0.105(7) 0.007(6) -0.018(5) -0.001(6)

loop_
_atom_type_symbol
_atom_type_scat_dispersion_real
_atom_type_scat_dispersion_imag
_atom_type_scat_source
C 0.01920 0.00962 'International Tables Volume C Table 6.1.1.4 (pp. 500-502)'
Ag 0.17562 4.27092 'International Tables Volume C Table 6.1.1.4 (pp. 500-502)'
F 0.07536 0.05506 'International Tables Volume C Table 6.1.1.4 (pp. 500-502)'
H 0.00000 0.00000 'International Tables Volume C Table 6.1.1.4 (pp. 500-502)'
Ir -4.39648 6.81573 'International Tables Volume C Table 6.1.1.4 (pp. 500-502)'
O 0.05239 0.03376 'International Tables Volume C Table 6.1.1.4 (pp. 500-502)'
N 0.03256 0.01839 'International Tables Volume C Table 6.1.1.4 (pp. 500-502)'
S 0.33536 0.55132 'International Tables Volume C Table 6.1.1.4 (pp. 500-502)'

loop_
_geom_angle_atom_site_label_1
_geom_angle_atom_site_label_2
_geom_angle_atom_site_label_3
_geom_angle
N1 Ir1 Ag1 108.15(17)
C11 Ir1 Ag1 71.38(19)
C11 Ir1 N1 77.6(3)
C12 Ir1 Ag1 119.4(3)
C12 Ir1 N1 128.1(3)
C12 Ir1 C11 98.1(3)
C13 Ir1 Ag1 150.5(2)
C13 Ir1 N1 101.0(3)
C13 Ir1 C11 120.8(3)
C13 Ir1 C12 37.4(4)
C14 Ir1 Ag1 125.3(2)
C14 Ir1 N1 106.2(3)
C14 Ir1 C11 158.2(3)
C14 Ir1 C12 62.3(3)
C14 Ir1 C13 37.6(3)
C15 Ir1 Ag1 92.0(2)
C15 Ir1 N1 138.4(3)
C15 Ir1 C11 144.0(4)
C15 Ir1 C12 61.8(4)
C15 Ir1 C13 62.1(3)
C15 Ir1 C14 36.8(4)
C16 Ir1 Ag1 87.8(2)
C16 Ir1 N1 163.9(3)
C16 Ir1 C11 106.9(4)
C16 Ir1 C12 36.8(4)
C16 Ir1 C13 63.3(3)
C16 Ir1 C14 64.0(4)
C16 Ir1 C15 39.0(4)
N2 Ir2 Ag1 108.90(16)
C32 Ir2 Ag1 71.46(19)
C32 Ir2 N2 77.9(3)
C33 Ir2 Ag1 125.4(2)
C33 Ir2 N2 105.5(3)
C33 Ir2 C32 158.2(3)
C34 Ir2 Ag1 92.1(3)
C34 Ir2 N2 138.3(3)
C34 Ir2 C32 143.8(4)
C34 Ir2 C33 37.0(4)
C35 Ir2 Ag1 88.4(3)
C35 Ir2 N2 162.7(3)
C35 Ir2 C32 109.7(4)
C35 Ir2 C33 61.6(4)
C35 Ir2 C34 35.8(4)
C36 Ir2 Ag1 122.3(3)
C36 Ir2 N2 124.2(3)
C36 Ir2 C32 97.5(4)
C36 Ir2 C33 62.4(4)
C36 Ir2 C34 63.7(4)
C36 Ir2 C35 40.9(4)
C37 Ir2 Ag1 151.0(2)
C37 Ir2 N2 99.7(3)
C37 Ir2 C32 120.9(3)
C37 Ir2 C33 37.5(3)
C37 Ir2 C34 62.2(3)
C37 Ir2 C35 63.0(4)
C37 Ir2 C36 36.1(4)
Ir2 Ag1 Ir1 179.352(17)
C1 N1 Ir1 122.7(6)
C5 N1 Ir1 119.8(6)
C5 N1 C1 117.5(7)
C22 N2 Ir2 123.2(6)
C26 N2 Ir2 115.3(6)
C26 N2 C22 121.5(9)
H1 C1 N1 118.6
C2 C1 N1 122.7(9)
C2 C1 H1 118.6
H2 C2 C1 119.8
C3 C2 C1 120.5(10)
C3 C2 H2 119.8
H3 C3 C2 120.6
C4 C3 C2 118.9(9)
C4 C3 H3 120.6
H4 C4 C3 121.5
C5 C4 C3 116.9(9)
C5 C4 H4 121.5
C4 C5 N1 123.3(9)
C6 C5 N1 112.5(7)
C6 C5 C4 124.1(9)
C7 C6 C5 123.2(9)
C11 C6 C5 113.2(8)
C11 C6 C7 123.6(9)
H7 C7 C6 119.8
C8 C7 C6 120.4(10)
C8 C7 H7 119.8
H8 C8 C7 121.4
C9 C8 C7 117.3(9)
C9 C8 H8 121.4
H9 C9 C8 119.6
C10 C9 C8 120.8(9)
C10 C9 H9 119.6
H10 C10 C9 118.0
C11 C10 C9 124.1(10)
C11 C10 H10 118.0
C6 C11 Ir1 116.7(6)
C10 C11 Ir1 129.2(7)
C10 C11 C6 113.9(8)
C13 C12 Ir1 70.5(5)
C16 C12 Ir1 69.7(6)
C16 C12 C13 109.8(8)
C17 C12 Ir1 123.9(7)
C17 C12 C13 126.3(10)
C17 C12 C16 123.8(9)
C12 C13 Ir1 72.1(5)
C14 C13 Ir1 70.2(5)
C14 C13 C12 107.0(8)
C18 C13 Ir1 124.5(7)
C18 C13 C12 127.3(9)
C18 C13 C14 125.7(9)
C13 C14 Ir1 72.2(5)
C15 C14 Ir1 72.2(6)
C15 C14 C13 108.6(9)
C19 C14 Ir1 131.4(7)
C19 C14 C13 123.5(8)
C19 C14 C15 126.6(9)
C14 C15 Ir1 71.0(6)
C16 C15 Ir1 69.9(5)
C16 C15 C14 108.6(8)
C20 C15 Ir1 126.5(7)
C20 C15 C14 128.4(10)
C20 C15 C16 122.9(9)
C12 C16 Ir1 73.5(5)
C15 C16 Ir1 71.1(6)
C15 C16 C12 105.7(8)
C21 C16 Ir1 134.0(8)
C21 C16 C12 127.4(11)
C21 C16 C15 124.4(11)
H17a C17 C12 109.7
H17b C17 C12 109.6
H17b C17 H17a 109.5
H17c C17 C12 109.1
H17c C17 H17a 109.5
H17c C17 H17b 109.5
H18a C18 C13 109.4
H18b C18 C13 109.4
H18b C18 H18a 109.5
H18c C18 C13 109.7
H18c C18 H18a 109.5
H18c C18 H18b 109.5
H19a C19 C14 109.3
H19b C19 C14 109.3
H19b C19 H19a 109.5
H19c C19 C14 109.9
H19c C19 H19a 109.5
H19c C19 H19b 109.5
H20a C20 C15 110.0
H20b C20 C15 109.4
H20b C20 H20a 109.5
H20c C20 C15 109.0
H20c C20 H20a 109.5
H20c C20 H20b 109.5
H21a C21 C16 109.2
H21b C21 C16 109.8
H21b C21 H21a 109.5
H21c C21 C16 109.4
H21c C21 H21a 109.5
H21c C21 H21b 109.5
H22 C22 N2 118.9
C23 C22 N2 122.2(10)
C23 C22 H22 118.9
H23 C23 C22 121.9
C24 C23 C22 116.3(10)
C24 C23 H23 121.9
H24 C24 C23 119.0
C25 C24 C23 122.0(11)
C25 C24 H24 119.0
H25 C25 C24 119.4
C26 C25 C24 121.3(11)
C26 C25 H25 119.4
C25 C26 N2 116.4(10)
C27 C26 N2 114.8(9)
C27 C26 C25 128.8(10)
C28 C27 C26 122.1(10)
C32 C27 C26 116.5(8)
C32 C27 C28 121.4(9)
H28 C28 C27 121.0
C29 C28 C27 118.0(10)
C29 C28 H28 121.0
H29 C29 C28 118.7
C30 C29 C28 122.5(10)
C30 C29 H29 118.7
H30 C30 C29 119.7
C31 C30 C29 120.6(10)
C31 C30 H30 119.7
H31 C31 C30 120.7
C32 C31 C30 118.6(9)
C32 C31 H31 120.7
C27 C32 Ir2 115.4(6)
C31 C32 Ir2 125.6(7)
C31 C32 C27 118.8(8)
C34 C33 Ir2 69.7(5)
C37 C33 Ir2 71.0(4)
C37 C33 C34 107.0(8)
C38 C33 Ir2 129.7(6)
C38 C33 C34 127.0(8)
C38 C33 C37 125.6(8)
C33 C34 Ir2 73.4(5)
C35 C34 Ir2 69.2(6)
C35 C34 C33 109.7(8)
C39 C34 Ir2 125.7(7)
C39 C34 C33 123.0(9)
C39 C34 C35 127.2(10)
C34 C35 Ir2 74.9(6)
C36 C35 Ir2 72.3(6)
C36 C35 C34 109.1(9)
C40 C35 Ir2 127.5(8)
C40 C35 C34 127.5(10)
C40 C35 C36 122.5(11)
C35 C36 Ir2 66.8(5)
C37 C36 Ir2 73.3(6)
C37 C36 C35 104.2(10)
C41 C36 Ir2 128.5(8)
C41 C36 C35 125.9(11)
C41 C36 C37 129.5(10)
C33 C37 Ir2 71.5(4)
C36 C37 Ir2 70.7(5)
C36 C37 C33 109.9(8)
C42 C37 Ir2 128.9(6)
C42 C37 C33 124.9(8)
C42 C37 C36 124.9(9)
H38a C38 C33 109.5
H38b C38 C33 109.7
H38b C38 H38a 109.5
H38c C38 C33 109.3
H38c C38 H38a 109.5
H38c C38 H38b 109.5
H39a C39 C34 109.9
H39b C39 C34 109.1
H39b C39 H39a 109.5
H39c C39 C34 109.4
H39c C39 H39a 109.5
H39c C39 H39b 109.5
H40a C40 C35 109.2
H40b C40 C35 109.8
H40b C40 H40a 109.5
H40c C40 C35 109.4
H40c C40 H40a 109.5
H40c C40 H40b 109.5
H41a C41 C36 109.3
H41b C41 C36 109.6
H41b C41 H41a 109.5
H41c C41 C36 109.5
H41c C41 H41a 109.5
H41c C41 H41b 109.5
H42a C42 C37 109.5
H42b C42 C37 109.4
H42b C42 H42a 109.5
H42c C42 C37 109.5
H42c C42 H42a 109.5
H42c C42 H42b 109.5
O1 S1 O2 118.2(6)
O6 S1 O4 113.9(5)
O3 S1 O2 114.3(4)
O3 S1 O1 110.1(6)
O5 S1 O4 118.4(7)
O5 S1 O6 110.3(5)
F1 C43 S1 112.7(12)
F2 C43 S1 113.3(13)
F2 C43 F1 112.5(17)
F3 C43 S1 102.0(11)
F3 C43 F1 113.0(13)
F3 C43 F2 102.5(17)

loop_
_geom_bond_atom_site_label_1
_geom_bond_atom_site_label_2
_geom_bond_distance
Ir1 Ag1 2.7176(6)
Ir1 N1 2.037(7)
Ir1 C11 2.059(8)
Ir1 C12 2.264(10)
Ir1 C13 2.242(8)
Ir1 C14 2.216(10)
Ir1 C15 2.232(11)
Ir1 C16 2.214(9)
Ir2 Ag1 2.7151(6)
Ir2 N2 2.119(7)
Ir2 C32 2.075(7)
Ir2 C33 2.225(8)
Ir2 C34 2.177(9)
Ir2 C35 2.108(10)
Ir2 C36 2.185(10)
Ir2 C37 2.217(7)
N1 C1 1.395(11)
N1 C5 1.364(11)
N2 C22 1.295(12)
N2 C26 1.370(13)
C1 H1 0.9500
C1 C2 1.373(13)
C2 H2 0.9500
C2 C3 1.330(17)
C3 H3 0.9500
C3 C4 1.507(16)
C4 H4 0.9500
C4 C5 1.362(12)
C5 C6 1.486(13)
C6 C7 1.334(13)
C6 C11 1.409(13)
C7 H7 0.9500
C7 C8 1.433(16)
C8 H8 0.9500
C8 C9 1.373(16)
C9 H9 0.9500
C9 C10 1.347(13)
C10 H10 0.9500
C10 C11 1.407(11)
C12 C13 1.445(13)
C12 C16 1.415(15)
C12 C17 1.536(17)
C13 C14 1.438(12)
C13 C18 1.535(12)
C14 C15 1.404(14)
C14 C19 1.534(13)
C15 C16 1.484(15)
C15 C20 1.463(15)
C16 C21 1.447(15)
C17 H17a 0.9801
C17 H17b 0.9800
C17 H17c 0.9798
C18 H18a 0.9801
C18 H18b 0.9799
C18 H18c 0.9799
C19 H19a 0.9799
C19 H19b 0.9800
C19 H19c 0.9801
C20 H20a 0.9799
C20 H20b 0.9799
C20 H20c 0.9802
C21 H21a 0.9800
C21 H21b 0.9801
C21 H21c 0.9801
C22 H22 0.9500
C22 C23 1.383(14)
C23 H23 0.9500
C23 C24 1.408(16)
C24 H24 0.9500
C24 C25 1.251(16)
C25 H25 0.9500
C25 C26 1.438(16)
C26 C27 1.445(14)
C27 C28 1.465(13)
C27 C32 1.380(13)
C28 H28 0.9500
C28 C29 1.345(16)
C29 H29 0.9500
C29 C30 1.369(16)
C30 H30 0.9500
C30 C31 1.438(14)
C31 H31 0.9500
C31 C32 1.418(11)
C33 C34 1.397(14)
C33 C37 1.427(12)
C33 C38 1.509(13)
C34 C35 1.320(15)
C34 C39 1.576(13)
C35 C36 1.503(14)
C35 C40 1.585(14)
C36 C37 1.364(15)
C36 C41 1.480(15)
C37 C42 1.467(11)
C38 H38a 0.9800
C38 H38b 0.9801
C38 H38c 0.9799
C39 H39a 0.9800
C39 H39b 0.9800
C39 H39c 0.9800
C40 H40a 0.9801
C40 H40b 0.9800
C40 H40c 0.9801
C41 H41a 0.9799
C41 H41b 0.9800
C41 H41c 0.9800
C42 H42a 0.9800
C42 H42b 0.9799
C42 H42c 0.9800
S1 O2 1.367(9)
S1 O4 1.370(8)
S1 O1 1.438(6)
S1 O6 1.501(9)
S1 O3 1.499(8)
S1 O5 1.433(5)
S1 C43 1.811(15)
F1 C43 1.385(19)
F2 C43 1.159(19)
F3 C43 1.48(2)

loop_
_smtbx_masks_void_nr
_smtbx_masks_void_average_x
_smtbx_masks_void_average_y
_smtbx_masks_void_average_z
_smtbx_masks_void_volume
_smtbx_masks_void_count_electrons
1 0.201 -0.107 0.019 292.0 84.7
2 -0.482 0.393 -0.019 292.0 82.1

loop_
_restr_distance_atom_site_label_1
_restr_distance_atom_site_label_2
_restr_distance_site_symmetry_2
_restr_distance_target
_restr_distance_target_weight_param
_restr_distance_diff
O2 O2 1 2.0000 0.0010 2.0000
O2 O4 1 1.3900 0.0010 -0.0000
O4 O2 1 1.3900 0.0010 -0.0000
O6 O1 1 1.3900 0.0010 0.0000
O6 O5 1 2.0000 0.0010 -0.4076
O5 O6 1 2.0000 0.0010 -0.4076
O5 O5 1 1.3900 0.0010 1.3900

loop_
_restr_u_iso_atom_site_label
_restr_u_iso_weight_param
S1 0.0250
F1 0.0500
F2 0.0500
F3 0.0500
O2 0.0250
O4 0.0250
O1 0.0250
O6 0.0250
O3 0.0250
O5 0.0250
C43 0.0250

loop_
_restr_u_rigid_atom_site_label_1
_restr_u_rigid_atom_site_label_2
_restr_u_rigid_target_weight_param
_restr_u_rigid_u_parallel
_restr_u_rigid_diff
S1 F1 0.0100 0.0924 -0.0243
S1 F2 0.0100 0.0608 0.0109
S1 F3 0.0100 0.0646 -0.0172
S1 O2 0.0100 0.0709 -0.0031
S1 O4 0.0100 0.1083 0.0193
S1 O1 0.0100 0.0724 -0.0144
S1 O6 0.0100 0.0704 -0.0039
S1 O3 0.0100 0.1123 0.0095
S1 O5 0.0100 0.0774 -0.0071
S1 C43 0.0100 0.0708 -0.0176
F1 F2 0.0100 0.1463 0.0112
F1 F3 0.0100 0.1588 0.0041
F1 C43 0.0100 0.1192 -0.0141
F2 F3 0.0100 0.2876 -0.0049
F2 C43 0.0100 0.0667 0.0146
F3 C43 0.0100 0.1537 0.0230
O2 O4 0.0100 0.1704 -0.0019
O2 O1 0.0100 0.0984 0.0120
O2 O6 0.0100 0.0753 0.0168
O2 O3 0.0100 0.1315 -0.0073
O2 O5 0.0100 0.1777 0.0304
O2 C43 0.0100 0.1047 -0.0019
O4 O1 0.0100 0.1018 0.0333
O4 O6 0.0100 0.0782 0.0155
O4 O3 0.0100 0.1056 -0.0188
O4 O5 0.0100 0.1331 0.0115
O4 C43 0.0100 0.0950 0.0105
O1 O6 0.0100 0.0805 0.0161
O1 O3 0.0100 0.0956 0.0006
O1 O5 0.0100 0.0914 0.0129
O1 C43 0.0100 0.0762 0.0027
O6 O3 0.0100 0.0815 -0.0283
O6 O5 0.0100 0.0715 -0.0123
O6 C43 0.0100 0.0883 -0.0234
O3 O5 0.0100 0.1242 0.0227
O3 C43 0.0100 0.0951 0.0180
O5 C43 0.0100 0.0644 -0.0204
